data_4311570
loop_
_publ_author_name
'Horst Brombacher'
'Heinrich Vahrenkamp'

_publ_section_title
;
 Pyrazolylborate-Zinc Alkoxide Complexes. 3. Acid-Base Reactions
;
_journal_name_full 'Inorganic Chemistry'
_journal_page_first 6054
_journal_page_last 6060
_journal_paper_doi 10.1021/ic049177a
_journal_volume 43
_journal_year 2004
_chemical_formula_sum 'C86 H103 B2 N15 O2 Zn2'
_chemical_formula_weight 1531.19
_chemical_melting_point 258
_chemical_name_common Tp(Cum,Me)Zn-\b-lactamat
_chemical_name_systematic
; 
 Hydrotris(3-cumyl-5-methylpyrazol-1-yl)borato-zink-N-\b-propiolactamat 
;
_space_group_IT_number 14
_symmetry_cell_setting monoclinic
_symmetry_space_group_name_Hall '-P 2ybc'
_symmetry_space_group_name_H-M 'P 1 21/c 1'
_atom_sites_solution_hydrogens geom
_atom_sites_solution_primary direct
_atom_sites_solution_secondary difmap
_audit_creation_method SHELXL-97
_cell_angle_alpha 90.00
_cell_angle_beta 107.886(2)
_cell_angle_gamma 90.00
_cell_formula_units_Z 4
_cell_length_a 25.014(2)
_cell_length_b 12.2602(11)
_cell_length_c 28.007(3)
_cell_measurement_temperature 210(2)
_cell_volume 8174.0(13)
_computing_cell_refinement 'Bruker SMART'
_computing_data_collection 'Bruker SMART'
_computing_data_reduction 'Bruker SHELXTL'
_computing_molecular_graphics 'Bruker SHELXTL'
_computing_publication_material 'Bruker SHELXTL'
_computing_structure_refinement 'Bruker SHELXTL'
_computing_structure_solution 'Bruker SHELXTL'
_diffrn_ambient_temperature 210(2)
_diffrn_measured_fraction_theta_full 0.969
_diffrn_measured_fraction_theta_max 0.969
_diffrn_measurement_device_type 'CCD area detector'
_diffrn_measurement_method 'phi and omega scans'
_diffrn_radiation_monochromator graphite
_diffrn_radiation_source 'fine-focus sealed tube'
_diffrn_radiation_type MoK\a
_diffrn_radiation_wavelength 0.71073
_diffrn_reflns_av_R_equivalents 0.0424
_diffrn_reflns_av_sigmaI/netI 0.0485
_diffrn_reflns_limit_h_max 32
_diffrn_reflns_limit_h_min -33
_diffrn_reflns_limit_k_max 16
_diffrn_reflns_limit_k_min -16
_diffrn_reflns_limit_l_max 36
_diffrn_reflns_limit_l_min -37
_diffrn_reflns_number 72390
_diffrn_reflns_theta_full 28.35
_diffrn_reflns_theta_max 28.35
_diffrn_reflns_theta_min 1.50
_exptl_absorpt_coefficient_mu 0.643
_exptl_absorpt_correction_type SADABS
_exptl_crystal_colour colorless
_exptl_crystal_density_diffrn 1.244
_exptl_crystal_density_method 'not measured'
_exptl_crystal_description isometric
_exptl_crystal_F_000 3240
_exptl_crystal_size_max 0.34
_exptl_crystal_size_mid 0.30
_exptl_crystal_size_min 0.24
_refine_diff_density_max 0.913
_refine_diff_density_min -0.619
_refine_diff_density_rms 0.203
_refine_ls_extinction_method none
_refine_ls_goodness_of_fit_ref 1.207
_refine_ls_hydrogen_treatment 'riding model'
_refine_ls_matrix_type full
_refine_ls_number_parameters 965
_refine_ls_number_reflns 19788
_refine_ls_number_restraints 0
_refine_ls_restrained_S_all 1.207
_refine_ls_R_factor_all 0.1082
_refine_ls_R_factor_gt 0.0533
_refine_ls_shift/su_max 0.001
_refine_ls_shift/su_mean 0.000
_refine_ls_structure_factor_coef Fsqd
_refine_ls_weighting_details 'calc w=1/[\s^2^(Fo^2^)+(0.0812P)^2^+0.0000P] where P=(Fo^2^+2Fc^2^)/3'
_refine_ls_weighting_scheme calc
_refine_ls_wR_factor_gt 0.1463
_refine_ls_wR_factor_ref 0.1764
_reflns_number_gt 11670
_reflns_number_total 19788
_reflns_threshold_expression >2sigma(I)
_cod_data_source_file ic049177asi20040706_093708_3.cif
_cod_data_source_block brombnm
_cod_depositor_comments
;
The following automatic conversions were performed:
'_symmetry_cell_setting' value 'Monoclinic' changed to 'monoclinic'
according to '/home/saulius/struct/CIF-dictionaries/cif_core.dic'
dictionary named 'cif_core.dic' version 2.4.1 from
2010-06-29.

'_geom_angle_publ_flag' value 'Y' changed to 'y' according to
'/home/saulius/struct/CIF-dictionaries/cif_core.dic' dictionary named
'cif_core.dic' version 2.4.1 from 2010-06-29 (191
time).

'_geom_bond_publ_flag' value 'Y' changed to 'y' according to
'/home/saulius/struct/CIF-dictionaries/cif_core.dic' dictionary named
'cif_core.dic' version 2.4.1 from 2010-06-29 (122 times).

Automatic conversion script
Id: cif_fix_enum 1527 2010-12-29 10:47:43Z saulius 
;
_cod_original_cell_volume 8173.8(13)
_cod_original_sg_symbol_H-M 'P 1 21/c 1 '
_cod_database_code 4311570

loop_
_symmetry_equiv_pos_as_xyz
'x, y, z'
'-x, y+1/2, -z+1/2'
'-x, -y, -z'
'x, -y-1/2, z-1/2'

loop_
_atom_site_label
_atom_site_type_symbol
_atom_site_fract_x
_atom_site_fract_y
_atom_site_fract_z
_atom_site_U_iso_or_equiv
_atom_site_adp_type
_atom_site_occupancy
_atom_site_symmetry_multiplicity
_atom_site_calc_flag
_atom_site_refinement_flags
_atom_site_disorder_assembly
_atom_site_disorder_group
Zn1 Zn 0.331153(14) 0.52256(3) 0.429092(13) 0.03575(10) Uani 1 1 d . . .
Zn2 Zn 0.171105(15) 0.53367(3) 0.054524(13) 0.03543(10) Uani 1 1 d . . .
N1 N 0.35146(10) 0.3613(2) 0.44558(9) 0.0371(6) Uani 1 1 d . . .
N2 N 0.39831(10) 0.5724(2) 0.48864(9) 0.0347(5) Uani 1 1 d . . .
N3 N 0.27787(10) 0.53222(19) 0.47181(9) 0.0347(5) Uani 1 1 d . . .
N4 N 0.34858(10) 0.3356(2) 0.49270(9) 0.0373(6) Uani 1 1 d . . .
N5 N 0.40580(10) 0.5024(2) 0.52890(9) 0.0370(6) Uani 1 1 d . . .
N6 N 0.30312(10) 0.4969(2) 0.52024(9) 0.0356(6) Uani 1 1 d . . .
N7 N 0.31159(12) 0.5639(2) 0.36057(10) 0.0455(6) Uani 1 1 d . . .
N8 N 0.23191(10) 0.5554(2) 0.02071(9) 0.0368(6) Uani 1 1 d . . .
N9 N 0.10692(10) 0.56893(19) -0.01015(9) 0.0354(5) Uani 1 1 d . . .
N10 N 0.16681(11) 0.3699(2) 0.03901(9) 0.0397(6) Uani 1 1 d . . .
N11 N 0.21315(11) 0.5224(2) -0.02849(9) 0.0393(6) Uani 1 1 d . . .
N12 N 0.10774(11) 0.4995(2) -0.04883(9) 0.0375(6) Uani 1 1 d . . .
N13 N 0.17265(11) 0.3486(2) -0.00747(9) 0.0397(6) Uani 1 1 d . . .
N14 N 0.16533(11) 0.5951(2) 0.11460(10) 0.0433(6) Uani 1 1 d . . .
N15 N 0.2649(3) 0.9077(6) 0.2803(2) 0.154(3) Uani 1 1 d . . .
O1 O 0.24489(12) 0.4325(2) 0.31922(10) 0.0715(8) Uani 1 1 d . . .
O2 O 0.20455(12) 0.7710(2) 0.12221(11) 0.0719(8) Uani 1 1 d . . .
B1 B 0.35696(15) 0.4278(3) 0.53213(13) 0.0374(8) Uani 1 1 d . . .
H1 H 0.3657 0.3962 0.5662 0.045 Uiso 1 1 calc R . .
B2 B 0.16373(16) 0.4414(3) -0.04633(14) 0.0417(8) Uani 1 1 d . . .
H2 H 0.1618 0.4114 -0.0796 0.050 Uiso 1 1 calc R . .
C1 C 0.34135(12) 0.2273(3) 0.49607(11) 0.0381(7) Uani 1 1 d . . .
C2 C 0.34107(13) 0.1817(3) 0.45150(12) 0.0425(7) Uani 1 1 d . . .
H2A H 0.3372 0.1072 0.4432 0.051 Uiso 1 1 calc R . .
C3 C 0.34760(12) 0.2667(2) 0.42060(11) 0.0383(7) Uani 1 1 d . . .
C4 C 0.33433(14) 0.1757(3) 0.54221(12) 0.0483(8) Uani 1 1 d . . .
H4A H 0.3369 0.2313 0.5674 0.072 Uiso 1 1 calc R . .
H4B H 0.3637 0.1219 0.5551 0.072 Uiso 1 1 calc R . .
H4C H 0.2979 0.1404 0.5340 0.072 Uiso 1 1 calc R . .
C5 C 0.35284(13) 0.2625(3) 0.36960(12) 0.0419(7) Uani 1 1 d . . .
C6 C 0.33006(17) 0.1770(3) 0.33749(14) 0.0610(10) Uani 1 1 d . . .
H6A H 0.3107 0.1210 0.3481 0.073 Uiso 1 1 calc R . .
C7 C 0.3357(2) 0.1736(4) 0.28993(15) 0.0807(14) Uani 1 1 d . . .
H7A H 0.3204 0.1143 0.2689 0.097 Uiso 1 1 calc R . .
C8 C 0.3629(2) 0.2538(4) 0.27264(15) 0.0739(13) Uani 1 1 d . . .
C9 C 0.38723(17) 0.3382(3) 0.30511(14) 0.0621(10) Uani 1 1 d . . .
H9A H 0.4074 0.3928 0.2945 0.074 Uiso 1 1 calc R . .
C10 C 0.38205(14) 0.3427(3) 0.35297(12) 0.0474(8) Uani 1 1 d . . .
H10A H 0.3985 0.4008 0.3744 0.057 Uiso 1 1 calc R . .
C11 C 0.3670(3) 0.2493(5) 0.2192(2) 0.123(2) Uani 1 1 d . . .
H11A H 0.3320 0.2097 0.2015 0.148 Uiso 1 1 calc R . .
C12 C 0.3576(3) 0.3526(6) 0.19277(19) 0.127(2) Uani 1 1 d . . .
H12A H 0.3595 0.3422 0.1590 0.191 Uiso 1 1 calc R . .
H12B H 0.3861 0.4044 0.2104 0.191 Uiso 1 1 calc R . .
H12C H 0.3208 0.3803 0.1912 0.191 Uiso 1 1 calc R . .
C13 C 0.4078(3) 0.1756(7) 0.2138(2) 0.168(3) Uani 1 1 d . . .
H13A H 0.4077 0.1749 0.1791 0.252 Uiso 1 1 calc R . .
H13B H 0.3994 0.1031 0.2234 0.252 Uiso 1 1 calc R . .
H13C H 0.4445 0.1980 0.2352 0.252 Uiso 1 1 calc R . .
C14 C 0.45649(13) 0.5204(3) 0.56242(11) 0.0411(7) Uani 1 1 d . . .
C15 C 0.48228(13) 0.6025(3) 0.54414(12) 0.0452(8) Uani 1 1 d . . .
H15A H 0.5181 0.6321 0.5596 0.054 Uiso 1 1 calc R . .
C16 C 0.44478(12) 0.6330(2) 0.49818(11) 0.0356(6) Uani 1 1 d . . .
C17 C 0.47772(15) 0.4583(3) 0.61092(13) 0.0552(9) Uani 1 1 d . . .
H17A H 0.4496 0.4058 0.6132 0.083 Uiso 1 1 calc R . .
H17B H 0.4852 0.5087 0.6389 0.083 Uiso 1 1 calc R . .
H17C H 0.5121 0.4203 0.6119 0.083 Uiso 1 1 calc R . .
C18 C 0.45140(12) 0.7227(2) 0.46526(11) 0.0371(7) Uani 1 1 d . . .
C19 C 0.50421(14) 0.7671(3) 0.47199(13) 0.0472(8) Uani 1 1 d . . .
H19A H 0.5356 0.7371 0.4962 0.057 Uiso 1 1 calc R . .
C20 C 0.51130(14) 0.8553(3) 0.44355(14) 0.0520(9) Uani 1 1 d . . .
H20A H 0.5474 0.8846 0.4493 0.062 Uiso 1 1 calc R . .
C21 C 0.46664(14) 0.9012(3) 0.40698(12) 0.0450(8) Uani 1 1 d . . .
C22 C 0.41424(14) 0.8561(3) 0.39993(13) 0.0478(8) Uani 1 1 d . . .
H22A H 0.3830 0.8849 0.3751 0.057 Uiso 1 1 calc R . .
C23 C 0.40679(13) 0.7687(3) 0.42900(12) 0.0433(7) Uani 1 1 d . . .
H23A H 0.3705 0.7405 0.4238 0.052 Uiso 1 1 calc R . .
C24 C 0.47462(17) 0.9995(3) 0.37637(15) 0.0568(10) Uani 1 1 d . . .
H24A H 0.4389 1.0112 0.3492 0.068 Uiso 1 1 calc R . .
C25 C 0.4864(2) 1.1002(3) 0.40826(18) 0.0808(13) Uani 1 1 d . . .
H25A H 0.4565 1.1112 0.4231 0.121 Uiso 1 1 calc R . .
H25B H 0.4884 1.1628 0.3877 0.121 Uiso 1 1 calc R . .
H25C H 0.5218 1.0919 0.4347 0.121 Uiso 1 1 calc R . .
C26 C 0.5207(2) 0.9806(4) 0.35205(18) 0.0800(14) Uani 1 1 d . . .
H26A H 0.5242 1.0445 0.3328 0.120 Uiso 1 1 calc R . .
H26B H 0.5112 0.9178 0.3300 0.120 Uiso 1 1 calc R . .
H26C H 0.5561 0.9674 0.3779 0.120 Uiso 1 1 calc R . .
C27 C 0.27496(14) 0.5364(2) 0.55067(12) 0.0401(7) Uani 1 1 d . . .
C28 C 0.23028(13) 0.5959(3) 0.52163(11) 0.0406(7) Uani 1 1 d . . .
H28A H 0.2032 0.6324 0.5327 0.049 Uiso 1 1 calc R . .
C29 C 0.23279(12) 0.5916(2) 0.47239(11) 0.0350(6) Uani 1 1 d . . .
C30 C 0.29159(16) 0.5133(3) 0.60562(12) 0.0544(9) Uani 1 1 d . . .
H30A H 0.3253 0.4688 0.6151 0.082 Uiso 1 1 calc R . .
H30B H 0.2614 0.4747 0.6134 0.082 Uiso 1 1 calc R . .
H30C H 0.2989 0.5815 0.6241 0.082 Uiso 1 1 calc R . .
C31 C 0.19264(12) 0.6349(2) 0.42673(11) 0.0354(7) Uani 1 1 d . . .
C32 C 0.18479(14) 0.5861(3) 0.38057(12) 0.0443(8) Uani 1 1 d . . .
H32A H 0.2065 0.5251 0.3780 0.053 Uiso 1 1 calc R . .
C33 C 0.14496(14) 0.6264(3) 0.33796(13) 0.0504(8) Uani 1 1 d . . .
H33A H 0.1408 0.5933 0.3068 0.061 Uiso 1 1 calc R . .
C34 C 0.11128(15) 0.7147(3) 0.34062(13) 0.0474(8) Uani 1 1 d . . .
C35 C 0.11889(15) 0.7615(3) 0.38704(13) 0.0512(9) Uani 1 1 d . . .
H35A H 0.0961 0.8207 0.3898 0.061 Uiso 1 1 calc R . .
C36 C 0.15906(14) 0.7237(3) 0.42956(13) 0.0448(8) Uani 1 1 d . . .
H36A H 0.1637 0.7581 0.4606 0.054 Uiso 1 1 calc R . .
C37 C 0.06722(18) 0.7619(3) 0.29472(14) 0.0649(11) Uani 1 1 d . . .
H37A H 0.0370 0.7912 0.3071 0.078 Uiso 1 1 calc R . .
C38 C 0.0917(2) 0.8596(4) 0.27526(18) 0.0953(17) Uani 1 1 d . . .
H38A H 0.0636 0.8898 0.2463 0.143 Uiso 1 1 calc R . .
H38B H 0.1241 0.8367 0.2658 0.143 Uiso 1 1 calc R . .
H38C H 0.1030 0.9146 0.3013 0.143 Uiso 1 1 calc R . .
C39 C 0.03976(19) 0.6798(4) 0.25549(16) 0.0822(14) Uani 1 1 d . . .
H39A H 0.0244 0.6213 0.2705 0.123 Uiso 1 1 calc R . .
H39B H 0.0673 0.6503 0.2410 0.123 Uiso 1 1 calc R . .
H39C H 0.0098 0.7145 0.2294 0.123 Uiso 1 1 calc R . .
C40 C 0.27532(16) 0.5105(3) 0.32108(14) 0.0573(9) Uani 1 1 d . . .
C41 C 0.2893(2) 0.5795(5) 0.28137(16) 0.1079(19) Uani 1 1 d . . .
H41A H 0.2581 0.6238 0.2608 0.129 Uiso 1 1 calc R . .
H41B H 0.3083 0.5400 0.2608 0.129 Uiso 1 1 calc R . .
C42 C 0.3290(3) 0.6391(4) 0.32696(16) 0.1039(19) Uani 1 1 d . . .
H42A H 0.3688 0.6331 0.3293 0.125 Uiso 1 1 calc R . .
H42B H 0.3185 0.7152 0.3299 0.125 Uiso 1 1 calc R . .
C43 C 0.24848(14) 0.5609(3) -0.05299(12) 0.0434(8) Uani 1 1 d . . .
C44 C 0.29071(14) 0.6164(3) -0.01918(12) 0.0451(8) Uani 1 1 d . . .
H44A H 0.3212 0.6514 -0.0256 0.054 Uiso 1 1 calc R . .
C45 C 0.27980(13) 0.6112(2) 0.02685(11) 0.0372(7) Uani 1 1 d . . .
C46 C 0.23862(16) 0.5430(3) -0.10774(13) 0.0605(10) Uani 1 1 d . . .
H46A H 0.2047 0.5002 -0.1214 0.091 Uiso 1 1 calc R . .
H46B H 0.2703 0.5043 -0.1127 0.091 Uiso 1 1 calc R . .
H46C H 0.2344 0.6129 -0.1248 0.091 Uiso 1 1 calc R . .
C47 C 0.31474(13) 0.6521(2) 0.07588(12) 0.0400(7) Uani 1 1 d . . .
C48 C 0.35766(15) 0.7263(3) 0.07929(14) 0.0520(9) Uani 1 1 d . . .
H48A H 0.3637 0.7522 0.0498 0.062 Uiso 1 1 calc R . .
C49 C 0.39151(16) 0.7627(3) 0.12514(15) 0.0598(10) Uani 1 1 d . . .
H49A H 0.4199 0.8137 0.1262 0.072 Uiso 1 1 calc R . .
C50 C 0.38488(16) 0.7262(3) 0.16941(14) 0.0567(9) Uani 1 1 d . . .
C51 C 0.34276(17) 0.6515(4) 0.16557(15) 0.0717(12) Uani 1 1 d . . .
H51A H 0.3371 0.6249 0.1951 0.086 Uiso 1 1 calc R . .
C52 C 0.30864(16) 0.6143(3) 0.12019(13) 0.0592(10) Uani 1 1 d . . .
H52A H 0.2807 0.5624 0.1194 0.071 Uiso 1 1 calc R . .
C53 C 0.4205(2) 0.7714(4) 0.21962(17) 0.0876(15) Uani 1 1 d . . .
H53A H 0.4540 0.8076 0.2151 0.105 Uiso 1 1 calc R . .
C54 C 0.4396(2) 0.6827(5) 0.25946(17) 0.111(2) Uani 1 1 d . . .
H54A H 0.4633 0.6308 0.2492 0.167 Uiso 1 1 calc R . .
H54B H 0.4070 0.6453 0.2633 0.167 Uiso 1 1 calc R . .
H54C H 0.4607 0.7155 0.2912 0.167 Uiso 1 1 calc R . .
C55 C 0.3873(4) 0.8534(7) 0.2383(3) 0.237(6) Uani 1 1 d . . .
H55A H 0.4101 0.8820 0.2704 0.355 Uiso 1 1 calc R . .
H55B H 0.3541 0.8188 0.2423 0.355 Uiso 1 1 calc R . .
H55C H 0.3761 0.9127 0.2143 0.355 Uiso 1 1 calc R . .
C56 C 0.05598(14) 0.4971(3) -0.08301(12) 0.0418(7) Uani 1 1 d . . .
C57 C 0.02158(14) 0.5659(3) -0.06721(12) 0.0443(8) Uani 1 1 d . . .
H57A H -0.0165 0.5807 -0.0837 0.053 Uiso 1 1 calc R . .
C58 C 0.05457(12) 0.6095(2) -0.02176(11) 0.0369(7) Uani 1 1 d . . .
C59 C 0.04280(17) 0.4284(3) -0.12966(13) 0.0595(10) Uani 1 1 d . . .
H59A H 0.0761 0.3880 -0.1300 0.089 Uiso 1 1 calc R . .
H59B H 0.0310 0.4751 -0.1590 0.089 Uiso 1 1 calc R . .
H59C H 0.0129 0.3777 -0.1301 0.089 Uiso 1 1 calc R . .
C60 C 0.04029(13) 0.6938(2) 0.00967(11) 0.0374(7) Uani 1 1 d . . .
C61 C 0.08043(14) 0.7673(2) 0.03622(13) 0.0445(8) Uani 1 1 d . . .
H61A H 0.1175 0.7616 0.0351 0.053 Uiso 1 1 calc R . .
C62 C 0.06669(16) 0.8495(3) 0.06459(13) 0.0519(9) Uani 1 1 d . . .
H62A H 0.0950 0.8974 0.0828 0.062 Uiso 1 1 calc R . .
C63 C 0.01324(16) 0.8627(3) 0.06674(13) 0.0509(9) Uani 1 1 d . . .
C64 C -0.02706(15) 0.7889(3) 0.04023(14) 0.0558(9) Uani 1 1 d . . .
H64A H -0.0641 0.7953 0.0415 0.067 Uiso 1 1 calc R . .
C65 C -0.01406(13) 0.7054(3) 0.01182(12) 0.0468(8) Uani 1 1 d . . .
H65A H -0.0423 0.6569 -0.0059 0.056 Uiso 1 1 calc R . .
C66 C -0.0007(2) 0.9562(3) 0.09678(16) 0.0686(12) Uani 1 1 d . . .
H66A H 0.0355 0.9917 0.1144 0.082 Uiso 1 1 calc R . .
C67 C -0.0350(3) 1.0400(4) 0.0638(2) 0.118(2) Uani 1 1 d . . .
H67A H -0.0429 1.0984 0.0840 0.176 Uiso 1 1 calc R . .
H67B H -0.0700 1.0079 0.0435 0.176 Uiso 1 1 calc R . .
H67C H -0.0147 1.0690 0.0421 0.176 Uiso 1 1 calc R . .
C68 C -0.0240(3) 0.9183(4) 0.13623(19) 0.114(2) Uani 1 1 d . . .
H68A H -0.0318 0.9806 0.1544 0.172 Uiso 1 1 calc R . .
H68B H 0.0030 0.8710 0.1593 0.172 Uiso 1 1 calc R . .
H68C H -0.0585 0.8783 0.1210 0.172 Uiso 1 1 calc R . .
C69 C 0.17977(13) 0.2405(2) -0.01194(12) 0.0425(7) Uani 1 1 d . . .
C70 C 0.17712(14) 0.1916(3) 0.03113(13) 0.0482(8) Uani 1 1 d . . .
H70A H 0.1800 0.1165 0.0382 0.058 Uiso 1 1 calc R . .
C71 C 0.16931(13) 0.2742(2) 0.06250(12) 0.0409(7) Uani 1 1 d . . .
C72 C 0.18771(16) 0.1920(3) -0.05823(13) 0.0564(9) Uani 1 1 d . . .
H72A H 0.1877 0.2496 -0.0820 0.085 Uiso 1 1 calc R . .
H72B H 0.1573 0.1416 -0.0732 0.085 Uiso 1 1 calc R . .
H72C H 0.2233 0.1534 -0.0496 0.085 Uiso 1 1 calc R . .
C73 C 0.16057(15) 0.2663(3) 0.11243(12) 0.0454(8) Uani 1 1 d . . .
C74 C 0.19662(19) 0.3113(3) 0.15501(14) 0.0690(11) Uani 1 1 d . . .
H74A H 0.2289 0.3484 0.1535 0.083 Uiso 1 1 calc R . .
C75 C 0.1852(2) 0.3018(3) 0.20081(14) 0.0754(13) Uani 1 1 d . . .
H75A H 0.2108 0.3316 0.2298 0.090 Uiso 1 1 calc R . .
C76 C 0.1384(2) 0.2508(3) 0.20466(15) 0.0660(11) Uani 1 1 d . . .
C77 C 0.1028(2) 0.2065(4) 0.16199(16) 0.0820(14) Uani 1 1 d . . .
H77A H 0.0703 0.1704 0.1636 0.098 Uiso 1 1 calc R . .
C78 C 0.11332(18) 0.2131(3) 0.11662(15) 0.0673(11) Uani 1 1 d . . .
H78A H 0.0881 0.1810 0.0880 0.081 Uiso 1 1 calc R . .
C79 C 0.1259(3) 0.2450(4) 0.25476(18) 0.106(2) Uani 1 1 d . . .
H79A H 0.0916 0.1995 0.2464 0.127 Uiso 1 1 calc R . .
C80 C 0.1634(3) 0.1847(5) 0.2925(2) 0.132(3) Uani 1 1 d . . .
H80A H 0.1513 0.1852 0.3222 0.198 Uiso 1 1 calc R . .
H80B H 0.2006 0.2168 0.3003 0.198 Uiso 1 1 calc R . .
H80C H 0.1646 0.1102 0.2812 0.198 Uiso 1 1 calc R . .
C81 C 0.1054(2) 0.3516(4) 0.26706(19) 0.0943(16) Uani 1 1 d . . .
H81A H 0.0974 0.3460 0.2987 0.141 Uiso 1 1 calc R . .
H81B H 0.0714 0.3718 0.2408 0.141 Uiso 1 1 calc R . .
H81C H 0.1339 0.4068 0.2697 0.141 Uiso 1 1 calc R . .
C82 C 0.17798(15) 0.6968(3) 0.13375(13) 0.0519(9) Uani 1 1 d . . .
C83 C 0.14455(19) 0.6859(4) 0.17049(15) 0.0710(12) Uani 1 1 d . . .
H83A H 0.1131 0.7371 0.1648 0.085 Uiso 1 1 calc R . .
H83B H 0.1674 0.6838 0.2059 0.085 Uiso 1 1 calc R . .
C84 C 0.1286(2) 0.5740(4) 0.14633(17) 0.0760(13) Uani 1 1 d . . .
H84A H 0.1411 0.5129 0.1697 0.091 Uiso 1 1 calc R . .
H84B H 0.0887 0.5670 0.1273 0.091 Uiso 1 1 calc R . .
C85 C 0.2002(3) 0.9729(4) 0.1960(2) 0.1054(19) Uani 1 1 d . . .
H85A H 0.2102 1.0473 0.1907 0.158 Uiso 1 1 calc R . .
H85B H 0.1614 0.9705 0.1961 0.158 Uiso 1 1 calc R . .
H85C H 0.2046 0.9267 0.1693 0.158 Uiso 1 1 calc R . .
C86 C 0.2359(3) 0.9348(5) 0.2430(3) 0.1012(19) Uani 1 1 d . . .

loop_
_atom_site_aniso_label
_atom_site_aniso_U_11
_atom_site_aniso_U_22
_atom_site_aniso_U_33
_atom_site_aniso_U_23
_atom_site_aniso_U_13
_atom_site_aniso_U_12
Zn1 0.0391(2) 0.0403(2) 0.02768(18) 0.00118(14) 0.01006(14) -0.00392(15)
Zn2 0.0409(2) 0.03415(19) 0.03275(19) -0.00314(14) 0.01359(15) 0.00101(15)
N1 0.0438(14) 0.0380(14) 0.0280(13) 0.0014(10) 0.0090(11) 0.0001(11)
N2 0.0367(13) 0.0390(13) 0.0289(13) 0.0013(10) 0.0107(10) -0.0057(11)
N3 0.0374(13) 0.0356(13) 0.0315(13) -0.0008(10) 0.0112(11) -0.0049(11)
N4 0.0401(14) 0.0409(14) 0.0307(13) 0.0039(11) 0.0107(11) -0.0017(11)
N5 0.0389(14) 0.0416(14) 0.0294(13) -0.0003(10) 0.0089(11) -0.0055(11)
N6 0.0395(14) 0.0411(14) 0.0263(13) 0.0005(10) 0.0103(11) -0.0054(11)
N7 0.0521(17) 0.0492(16) 0.0342(14) 0.0047(12) 0.0115(12) -0.0034(13)
N8 0.0402(14) 0.0374(14) 0.0347(14) -0.0012(11) 0.0145(11) 0.0042(11)
N9 0.0394(14) 0.0321(13) 0.0343(13) -0.0036(10) 0.0109(11) 0.0015(11)
N10 0.0488(15) 0.0357(14) 0.0339(14) -0.0004(11) 0.0117(12) 0.0024(12)
N11 0.0464(15) 0.0416(15) 0.0324(14) -0.0038(11) 0.0160(12) 0.0025(12)
N12 0.0451(15) 0.0323(13) 0.0334(14) -0.0018(10) 0.0097(11) 0.0020(11)
N13 0.0493(15) 0.0337(13) 0.0366(14) -0.0055(11) 0.0141(12) 0.0045(12)
N14 0.0468(16) 0.0467(16) 0.0400(15) -0.0076(12) 0.0184(12) -0.0038(13)
N15 0.216(8) 0.136(5) 0.114(5) 0.003(4) 0.058(5) 0.031(5)
O1 0.0692(18) 0.0786(19) 0.0633(18) -0.0208(15) 0.0153(15) -0.0126(16)
O2 0.0739(19) 0.0579(17) 0.092(2) -0.0252(15) 0.0374(17) -0.0162(14)
B1 0.043(2) 0.0398(19) 0.0282(17) 0.0035(14) 0.0099(15) -0.0037(16)
B2 0.054(2) 0.0377(19) 0.0348(19) -0.0061(15) 0.0160(17) 0.0020(16)
C1 0.0325(16) 0.0411(17) 0.0385(17) 0.0038(13) 0.0076(13) -0.0026(13)
C2 0.0464(18) 0.0389(17) 0.0412(18) -0.0008(14) 0.0121(15) -0.0035(14)
C3 0.0353(16) 0.0405(17) 0.0360(17) -0.0019(13) 0.0066(13) -0.0004(13)
C4 0.050(2) 0.0457(19) 0.049(2) 0.0059(15) 0.0164(16) -0.0070(16)
C5 0.0434(18) 0.0460(18) 0.0362(17) -0.0030(14) 0.0122(14) 0.0059(15)
C6 0.078(3) 0.056(2) 0.051(2) -0.0106(18) 0.023(2) -0.001(2)
C7 0.130(4) 0.063(3) 0.050(2) -0.016(2) 0.029(3) 0.001(3)
C8 0.114(4) 0.069(3) 0.048(2) -0.006(2) 0.039(2) 0.012(3)
C9 0.076(3) 0.066(2) 0.051(2) 0.0079(19) 0.031(2) 0.010(2)
C10 0.051(2) 0.054(2) 0.0405(18) -0.0021(15) 0.0183(16) 0.0020(16)
C11 0.216(7) 0.113(5) 0.070(3) 0.004(3) 0.089(4) 0.035(5)
C12 0.150(6) 0.187(7) 0.057(3) 0.005(4) 0.050(4) -0.008(5)
C13 0.164(7) 0.257(10) 0.115(5) -0.033(6) 0.092(5) 0.049(6)
C14 0.0407(17) 0.0476(18) 0.0320(16) -0.0015(14) 0.0066(13) -0.0034(14)
C15 0.0329(16) 0.0486(19) 0.0483(19) 0.0016(15) 0.0041(14) -0.0070(14)
C16 0.0337(16) 0.0378(16) 0.0362(16) -0.0038(13) 0.0119(13) -0.0020(13)
C17 0.049(2) 0.064(2) 0.043(2) 0.0089(17) -0.0002(16) -0.0050(17)
C18 0.0358(16) 0.0403(17) 0.0386(17) -0.0032(13) 0.0163(13) -0.0033(13)
C19 0.0379(18) 0.053(2) 0.049(2) 0.0066(16) 0.0112(15) -0.0017(15)
C20 0.0391(18) 0.057(2) 0.062(2) 0.0065(18) 0.0196(17) -0.0110(16)
C21 0.0493(19) 0.0419(18) 0.0466(19) -0.0007(15) 0.0186(16) -0.0057(15)
C22 0.0444(19) 0.0460(19) 0.051(2) 0.0081(16) 0.0112(15) -0.0002(15)
C23 0.0355(17) 0.0433(18) 0.0505(19) 0.0006(15) 0.0123(15) -0.0061(14)
C24 0.062(2) 0.048(2) 0.060(2) 0.0098(17) 0.0191(19) -0.0090(18)
C25 0.101(4) 0.046(2) 0.100(4) 0.002(2) 0.039(3) 0.000(2)
C26 0.102(4) 0.071(3) 0.084(3) 0.011(2) 0.053(3) -0.008(3)
C27 0.0484(18) 0.0393(17) 0.0371(17) -0.0026(13) 0.0196(14) -0.0077(14)
C28 0.0444(18) 0.0412(17) 0.0400(17) -0.0049(14) 0.0186(14) -0.0028(14)
C29 0.0383(16) 0.0291(14) 0.0399(17) -0.0030(12) 0.0154(13) -0.0078(12)
C30 0.063(2) 0.072(2) 0.0322(18) -0.0008(16) 0.0190(16) -0.0005(19)
C31 0.0375(16) 0.0286(14) 0.0402(17) -0.0029(12) 0.0122(13) -0.0074(12)
C32 0.0469(19) 0.0377(17) 0.0458(19) -0.0066(14) 0.0105(15) 0.0043(14)
C33 0.057(2) 0.050(2) 0.0393(18) -0.0100(15) 0.0079(16) 0.0016(17)
C34 0.050(2) 0.0411(18) 0.047(2) 0.0017(15) 0.0083(16) 0.0023(15)
C35 0.058(2) 0.0373(18) 0.056(2) -0.0041(16) 0.0135(18) 0.0083(16)
C36 0.056(2) 0.0354(17) 0.0447(19) -0.0062(14) 0.0179(16) -0.0014(15)
C37 0.070(3) 0.056(2) 0.055(2) 0.0009(18) -0.0015(19) 0.010(2)
C38 0.119(4) 0.068(3) 0.073(3) 0.018(2) -0.007(3) 0.004(3)
C39 0.072(3) 0.085(3) 0.065(3) 0.003(2) -0.015(2) 0.004(2)
C40 0.055(2) 0.072(3) 0.040(2) -0.0029(18) 0.0080(17) 0.004(2)
C41 0.140(5) 0.128(4) 0.039(2) 0.018(3) 0.002(3) -0.037(4)
C42 0.140(5) 0.114(4) 0.048(3) 0.020(3) 0.014(3) -0.050(4)
C43 0.0491(19) 0.0456(18) 0.0402(18) 0.0029(14) 0.0208(15) 0.0102(15)
C44 0.0452(19) 0.051(2) 0.0451(19) 0.0099(15) 0.0224(15) 0.0043(15)
C45 0.0384(17) 0.0344(16) 0.0414(17) 0.0046(13) 0.0163(14) 0.0062(13)
C46 0.063(2) 0.085(3) 0.039(2) 0.0000(18) 0.0235(18) 0.004(2)
C47 0.0376(17) 0.0396(17) 0.0442(18) 0.0047(14) 0.0145(14) 0.0064(14)
C48 0.057(2) 0.051(2) 0.049(2) 0.0034(16) 0.0179(17) -0.0078(17)
C49 0.056(2) 0.054(2) 0.066(3) -0.0022(19) 0.0145(19) -0.0113(18)
C50 0.050(2) 0.061(2) 0.054(2) -0.0008(18) 0.0079(17) -0.0007(18)
C51 0.066(3) 0.103(3) 0.043(2) 0.006(2) 0.0127(19) -0.018(2)
C52 0.051(2) 0.079(3) 0.046(2) 0.0103(19) 0.0124(17) -0.0146(19)
C53 0.087(3) 0.093(4) 0.063(3) -0.008(3) -0.007(2) -0.009(3)
C54 0.101(4) 0.156(6) 0.057(3) 0.000(3) -0.005(3) -0.010(4)
C55 0.324(13) 0.177(8) 0.105(5) -0.077(5) -0.086(6) 0.122(8)
C56 0.0455(18) 0.0396(17) 0.0372(17) 0.0000(13) 0.0081(14) -0.0086(14)
C57 0.0385(17) 0.0457(18) 0.0454(19) 0.0033(15) 0.0084(14) -0.0014(14)
C58 0.0381(17) 0.0307(15) 0.0425(17) 0.0035(13) 0.0135(13) -0.0014(12)
C59 0.067(2) 0.060(2) 0.045(2) -0.0153(18) 0.0099(18) -0.0071(19)
C60 0.0381(16) 0.0336(16) 0.0412(17) 0.0042(13) 0.0133(13) 0.0031(13)
C61 0.0427(18) 0.0385(17) 0.055(2) -0.0033(15) 0.0184(16) 0.0014(14)
C62 0.059(2) 0.0406(19) 0.056(2) -0.0070(16) 0.0188(18) 0.0056(16)
C63 0.063(2) 0.0455(19) 0.048(2) 0.0032(16) 0.0226(18) 0.0154(17)
C64 0.048(2) 0.067(2) 0.058(2) 0.0087(19) 0.0257(18) 0.0203(18)
C65 0.0364(17) 0.054(2) 0.0476(19) 0.0019(16) 0.0086(15) 0.0014(15)
C66 0.085(3) 0.060(2) 0.072(3) 0.000(2) 0.039(2) 0.025(2)
C67 0.191(7) 0.081(4) 0.088(4) 0.019(3) 0.054(4) 0.076(4)
C68 0.200(7) 0.092(4) 0.080(4) -0.002(3) 0.086(4) 0.028(4)
C69 0.0396(17) 0.0343(16) 0.050(2) -0.0085(14) 0.0080(14) 0.0071(13)
C70 0.055(2) 0.0335(17) 0.048(2) 0.0023(15) 0.0042(16) 0.0080(15)
C71 0.0422(17) 0.0322(16) 0.0423(18) 0.0031(13) 0.0042(14) 0.0035(13)
C72 0.066(2) 0.044(2) 0.055(2) -0.0144(17) 0.0134(18) 0.0113(17)
C73 0.058(2) 0.0348(17) 0.0385(18) 0.0036(14) 0.0079(15) 0.0036(15)
C74 0.080(3) 0.067(3) 0.047(2) -0.0003(19) 0.000(2) -0.013(2)
C75 0.106(4) 0.064(3) 0.039(2) -0.0086(19) -0.004(2) 0.002(3)
C76 0.099(3) 0.049(2) 0.053(2) 0.0047(18) 0.028(2) 0.009(2)
C77 0.101(4) 0.091(3) 0.061(3) -0.004(2) 0.034(3) -0.018(3)
C78 0.078(3) 0.072(3) 0.051(2) -0.002(2) 0.018(2) -0.017(2)
C79 0.179(6) 0.092(4) 0.059(3) 0.001(3) 0.055(4) 0.038(4)
C80 0.207(7) 0.132(5) 0.083(4) 0.044(4) 0.083(5) 0.060(5)
C81 0.113(4) 0.094(4) 0.091(4) -0.028(3) 0.054(3) -0.007(3)
C82 0.057(2) 0.055(2) 0.046(2) -0.0143(17) 0.0194(17) 0.0019(18)
C83 0.084(3) 0.083(3) 0.051(2) -0.015(2) 0.029(2) 0.014(2)
C84 0.103(3) 0.069(3) 0.081(3) 0.001(2) 0.065(3) 0.000(3)
C85 0.154(6) 0.080(4) 0.093(4) -0.021(3) 0.054(4) -0.004(4)
C86 0.147(6) 0.077(4) 0.095(5) -0.011(3) 0.060(5) -0.007(4)

loop_
_atom_type_symbol
_atom_type_description
_atom_type_scat_dispersion_real
_atom_type_scat_dispersion_imag
_atom_type_scat_source
C C 0.0033 0.0016 'International Tables Vol C Tables 4.2.6.8 and 6.1.1.4'
H H 0.0000 0.0000 'International Tables Vol C Tables 4.2.6.8 and 6.1.1.4'
B B 0.0013 0.0007 'International Tables Vol C Tables 4.2.6.8 and 6.1.1.4'
N N 0.0061 0.0033 'International Tables Vol C Tables 4.2.6.8 and 6.1.1.4'
O O 0.0106 0.0060 'International Tables Vol C Tables 4.2.6.8 and 6.1.1.4'
Zn Zn 0.2839 1.4301 'International Tables Vol C Tables 4.2.6.8 and 6.1.1.4'

loop_
_geom_angle_atom_site_label_1
_geom_angle_atom_site_label_2
_geom_angle_atom_site_label_3
_geom_angle
_geom_angle_site_symmetry_1
_geom_angle_site_symmetry_3
_geom_angle_publ_flag
N7 Zn1 N3 124.26(11) . . y
N7 Zn1 N1 116.90(11) . . y
N3 Zn1 N1 94.84(10) . . y
N7 Zn1 N2 129.15(11) . . y
N3 Zn1 N2 91.43(9) . . y
N1 Zn1 N2 91.13(10) . . y
N14 Zn2 N8 129.27(11) . . y
N14 Zn2 N10 124.46(11) . . y
N8 Zn2 N10 91.58(10) . . y
N14 Zn2 N9 116.52(11) . . y
N8 Zn2 N9 93.16(10) . . y
N10 Zn2 N9 92.47(10) . . y
C3 N1 N4 106.6(2) . . y
C3 N1 Zn1 137.7(2) . . y
N4 N1 Zn1 110.62(18) . . y
C16 N2 N5 106.9(2) . . y
C16 N2 Zn1 140.3(2) . . y
N5 N2 Zn1 110.35(17) . . y
C29 N3 N6 106.9(2) . . y
C29 N3 Zn1 137.3(2) . . y
N6 N3 Zn1 111.89(18) . . y
C1 N4 N1 109.9(2) . . y
C1 N4 B1 131.4(3) . . y
N1 N4 B1 118.7(2) . . y
C14 N5 N2 109.3(2) . . y
C14 N5 B1 130.3(3) . . y
N2 N5 B1 120.1(2) . . y
C27 N6 N3 109.8(2) . . y
C27 N6 B1 130.7(3) . . y
N3 N6 B1 119.5(2) . . y
C40 N7 C42 92.0(3) . . y
C40 N7 Zn1 126.4(2) . . y
C42 N7 Zn1 141.0(3) . . y
C45 N8 N11 107.1(2) . . y
C45 N8 Zn2 140.3(2) . . y
N11 N8 Zn2 110.70(18) . . y
C58 N9 N12 106.6(2) . . y
C58 N9 Zn2 136.7(2) . . y
N12 N9 Zn2 111.35(17) . . y
C71 N10 N13 107.2(2) . . y
C71 N10 Zn2 139.8(2) . . y
N13 N10 Zn2 111.86(18) . . y
C43 N11 N8 109.3(3) . . y
C43 N11 B2 129.8(3) . . y
N8 N11 B2 120.5(2) . . y
C56 N12 N9 109.1(2) . . y
C56 N12 B2 132.4(3) . . y
N9 N12 B2 118.5(2) . . y
C69 N13 N10 109.3(3) . . y
C69 N13 B2 130.9(3) . . y
N10 N13 B2 119.4(2) . . y
C82 N14 C84 92.0(3) . . y
C82 N14 Zn2 130.3(2) . . y
C84 N14 Zn2 134.0(2) . . y
N6 B1 N4 109.3(2) . . y
N6 B1 N5 108.4(2) . . y
N4 B1 N5 109.0(2) . . y
N13 B2 N11 108.6(3) . . y
N13 B2 N12 107.7(3) . . y
N11 B2 N12 109.9(3) . . y
N4 C1 C2 107.6(3) . . y
N4 C1 C4 122.1(3) . . y
C2 C1 C4 130.3(3) . . y
C1 C2 C3 107.0(3) . . y
N1 C3 C2 108.9(3) . . y
N1 C3 C5 121.5(3) . . y
C2 C3 C5 129.5(3) . . y
C6 C5 C10 118.2(3) . . y
C6 C5 C3 120.9(3) . . y
C10 C5 C3 120.8(3) . . y
C7 C6 C5 120.3(4) . . y
C8 C7 C6 121.9(4) . . y
C7 C8 C9 118.0(4) . . y
C7 C8 C11 120.7(4) . . y
C9 C8 C11 121.3(5) . . y
C10 C9 C8 120.7(4) . . y
C9 C10 C5 120.7(3) . . y
C13 C11 C12 121.2(6) . . y
C13 C11 C8 113.4(5) . . y
C12 C11 C8 114.6(4) . . y
N5 C14 C15 108.0(3) . . y
N5 C14 C17 122.9(3) . . y
C15 C14 C17 129.0(3) . . y
C14 C15 C16 106.3(3) . . y
N2 C16 C15 109.5(3) . . y
N2 C16 C18 123.2(3) . . y
C15 C16 C18 127.2(3) . . y
C23 C18 C19 117.5(3) . . y
C23 C18 C16 123.0(3) . . y
C19 C18 C16 119.5(3) . . y
C20 C19 C18 120.8(3) . . y
C21 C20 C19 121.8(3) . . y
C22 C21 C20 117.3(3) . . y
C22 C21 C24 121.2(3) . . y
C20 C21 C24 121.5(3) . . y
C21 C22 C23 121.1(3) . . y
C18 C23 C22 121.5(3) . . y
C25 C24 C26 110.7(3) . . y
C25 C24 C21 110.6(3) . . y
C26 C24 C21 112.2(3) . . y
N6 C27 C28 107.7(3) . . y
N6 C27 C30 123.2(3) . . y
C28 C27 C30 129.0(3) . . y
C27 C28 C29 106.8(3) . . y
N3 C29 C28 108.9(3) . . y
N3 C29 C31 122.6(3) . . y
C28 C29 C31 128.4(3) . . y
C32 C31 C36 118.5(3) . . y
C32 C31 C29 121.5(3) . . y
C36 C31 C29 119.9(3) . . y
C31 C32 C33 120.5(3) . . y
C34 C33 C32 121.3(3) . . y
C35 C34 C33 117.7(3) . . y
C35 C34 C37 119.4(3) . . y
C33 C34 C37 122.9(3) . . y
C34 C35 C36 121.7(3) . . y
C35 C36 C31 120.4(3) . . y
C39 C37 C38 114.3(4) . . y
C39 C37 C34 114.4(3) . . y
C38 C37 C34 109.5(3) . . y
O1 C40 N7 131.7(4) . . y
O1 C40 C41 133.6(4) . . y
N7 C40 C41 94.6(3) . . y
C40 C41 C42 83.8(3) . . y
N7 C42 C41 89.5(3) . . y
N11 C43 C44 107.9(3) . . y
N11 C43 C46 122.7(3) . . y
C44 C43 C46 129.4(3) . . y
C43 C44 C45 106.7(3) . . y
N8 C45 C44 108.9(3) . . y
N8 C45 C47 122.9(3) . . y
C44 C45 C47 128.1(3) . . y
C52 C47 C48 117.2(3) . . y
C52 C47 C45 121.9(3) . . y
C48 C47 C45 120.9(3) . . y
C49 C48 C47 121.2(3) . . y
C50 C49 C48 121.7(4) . . y
C51 C50 C49 116.6(4) . . y
C51 C50 C53 122.2(4) . . y
C49 C50 C53 121.1(4) . . y
C52 C51 C50 122.5(4) . . y
C51 C52 C47 120.9(4) . . y
C55 C53 C50 109.7(4) . . y
C55 C53 C54 107.8(5) . . y
C50 C53 C54 112.3(4) . . y
N12 C56 C57 108.5(3) . . y
N12 C56 C59 122.2(3) . . y
C57 C56 C59 129.3(3) . . y
C56 C57 C58 106.0(3) . . y
N9 C58 C57 109.8(3) . . y
N9 C58 C60 120.8(3) . . y
C57 C58 C60 129.1(3) . . y
C61 C60 C65 117.9(3) . . y
C61 C60 C58 120.6(3) . . y
C65 C60 C58 121.3(3) . . y
C60 C61 C62 120.9(3) . . y
C63 C62 C61 121.9(3) . . y
C62 C63 C64 117.3(3) . . y
C62 C63 C66 120.4(4) . . y
C64 C63 C66 122.3(3) . . y
C63 C64 C65 121.7(3) . . y
C60 C65 C64 120.3(3) . . y
C67 C66 C68 113.8(4) . . y
C67 C66 C63 111.6(4) . . y
C68 C66 C63 112.7(4) . . y
N13 C69 C70 107.8(3) . . y
N13 C69 C72 121.9(3) . . y
C70 C69 C72 130.3(3) . . y
C69 C70 C71 106.9(3) . . y
N10 C71 C70 108.8(3) . . y
N10 C71 C73 121.5(3) . . y
C70 C71 C73 129.5(3) . . y
C74 C73 C78 117.8(4) . . y
C74 C73 C71 123.1(3) . . y
C78 C73 C71 119.1(3) . . y
C73 C74 C75 119.9(4) . . y
C76 C75 C74 122.2(4) . . y
C75 C76 C77 117.4(4) . . y
C75 C76 C79 121.2(5) . . y
C77 C76 C79 121.5(5) . . y
C76 C77 C78 121.8(4) . . y
C77 C78 C73 121.0(4) . . y
C80 C79 C81 119.5(5) . . y
C80 C79 C76 116.2(5) . . y
C81 C79 C76 110.7(4) . . y
O2 C82 N14 131.1(3) . . y
O2 C82 C83 134.4(3) . . y
N14 C82 C83 94.4(3) . . y
C82 C83 C84 84.4(3) . . y
N14 C84 C83 89.0(3) . . y
N15 C86 C85 177.9(8) . . y

loop_
_geom_bond_atom_site_label_1
_geom_bond_atom_site_label_2
_geom_bond_distance
_geom_bond_site_symmetry_2
_geom_bond_publ_flag
Zn1 N7 1.898(3) . y
Zn1 N3 2.050(2) . y
Zn1 N1 2.059(2) . y
Zn1 N2 2.063(2) . y
Zn2 N14 1.889(3) . y
Zn2 N8 2.041(2) . y
Zn2 N10 2.050(2) . y
Zn2 N9 2.064(2) . y
N1 C3 1.342(4) . y
N1 N4 1.380(3) . y
N2 C16 1.336(4) . y
N2 N5 1.383(3) . y
N3 C29 1.346(4) . y
N3 N6 1.378(3) . y
N4 C1 1.347(4) . y
N4 B1 1.549(4) . y
N5 C14 1.344(4) . y
N5 B1 1.551(4) . y
N6 C27 1.351(4) . y
N6 B1 1.539(4) . y
N7 C40 1.363(4) . y
N7 C42 1.475(5) . y
N8 C45 1.344(4) . y
N8 N11 1.373(3) . y
N9 C58 1.344(4) . y
N9 N12 1.383(3) . y
N10 C71 1.337(4) . y
N10 N13 1.379(3) . y
N11 C43 1.359(4) . y
N11 B2 1.545(5) . y
N12 C56 1.354(4) . y
N12 B2 1.554(4) . y
N13 C69 1.348(4) . y
N13 B2 1.543(4) . y
N14 C82 1.356(4) . y
N14 C84 1.484(4) . y
N15 C86 1.123(8) . y
O1 C40 1.214(5) . y
O2 C82 1.227(4) . y
C1 C2 1.365(4) . y
C1 C4 1.497(4) . y
C2 C3 1.396(4) . y
C3 C5 1.475(4) . y
C5 C6 1.385(5) . y
C5 C10 1.388(5) . y
C6 C7 1.383(5) . y
C7 C8 1.367(6) . y
C8 C9 1.388(6) . y
C8 C11 1.533(6) . y
C9 C10 1.387(5) . y
C11 C13 1.404(8) . y
C11 C12 1.449(8) . y
C14 C15 1.377(4) . y
C14 C17 1.504(4) . y
C15 C16 1.391(4) . y
C16 C18 1.477(4) . y
C18 C23 1.378(4) . y
C18 C19 1.387(4) . y
C19 C20 1.386(5) . y
C20 C21 1.382(5) . y
C21 C22 1.380(5) . y
C21 C24 1.527(5) . y
C22 C23 1.393(4) . y
C24 C25 1.500(5) . y
C24 C26 1.526(6) . y
C27 C28 1.373(4) . y
C27 C30 1.493(4) . y
C28 C29 1.401(4) . y
C29 C31 1.462(4) . y
C31 C32 1.383(4) . y
C31 C36 1.392(4) . y
C32 C33 1.390(4) . y
C33 C34 1.388(5) . y
C34 C35 1.380(5) . y
C34 C37 1.527(5) . y
C35 C36 1.381(5) . y
C37 C39 1.493(6) . y
C37 C38 1.520(6) . y
C40 C41 1.522(6) . y
C41 C42 1.539(6) . y
C43 C44 1.364(5) . y
C43 C46 1.493(4) . y
C44 C45 1.399(4) . y
C45 C47 1.471(4) . y
C47 C52 1.376(5) . y
C47 C48 1.388(4) . y
C48 C49 1.377(5) . y
C49 C50 1.375(5) . y
C50 C51 1.375(5) . y
C50 C53 1.520(6) . y
C51 C52 1.373(5) . y
C53 C55 1.498(9) . y
C53 C54 1.526(7) . y
C56 C57 1.372(5) . y
C56 C59 1.504(4) . y
C57 C58 1.393(4) . y
C58 C60 1.471(4) . y
C60 C61 1.384(4) . y
C60 C65 1.387(4) . y
C61 C62 1.390(4) . y
C62 C63 1.366(5) . y
C63 C64 1.388(5) . y
C63 C66 1.525(5) . y
C64 C65 1.394(5) . y
C66 C67 1.469(6) . y
C66 C68 1.474(6) . y
C69 C70 1.367(5) . y
C69 C72 1.494(4) . y
C70 C71 1.394(4) . y
C71 C73 1.483(5) . y
C73 C74 1.371(5) . y
C73 C78 1.386(5) . y
C74 C75 1.402(6) . y
C75 C76 1.360(6) . y
C76 C77 1.365(6) . y
C76 C79 1.530(6) . y
C77 C78 1.377(6) . y
C79 C80 1.390(7) . y
C79 C81 1.484(6) . y
C82 C83 1.518(5) . y
C83 C84 1.528(6) . y
C85 C86 1.423(8) . y

loop_
_cod_changelog_entry_id
_cod_changelog_entry_author
_cod_changelog_entry_date
_cod_changelog_entry_text
1 'Vaitkus, Antanas' 2024-11-15T14:40:08+02:00
;
 Removed multiple data items that had the 'Y' placeholder value.
;
